data_7700271
loop_
_publ_author_name
'Some\,san, Adrian-Alexandru'
'Roisnel, Thierry'
'Dorcet, Vincent'
'Silvestru, Cristian'
'Sarazin, Yann'

_publ_section_title
;
 Aminofluoroalkoxide amido and boryloxo lead(ii) complexes.
;
_journal_issue 27
_journal_name_full 'Dalton transactions (Cambridge, England : 2003)'
_journal_page_first 9944
_journal_page_last 9948
_journal_paper_doi 10.1039/c9dt02110h
_journal_volume 48
_journal_year 2019
_chemical_compound_source 'synthesis as described'
_chemical_formula_moiety 'C16 H24 F12 N2 O2 Pb'
_chemical_formula_sum 'C16 H24 F12 N2 O2 Pb'
_chemical_formula_weight 711.56
_space_group_crystal_system monoclinic
_space_group_IT_number 14
_space_group_name_Hall '-P 2ybc'
_space_group_name_H-M_alt 'P 1 21/c 1'
_symmetry_space_group_name_Hall '-P 2ybc'
_symmetry_space_group_name_H-M 'P 1 21/c 1'
_atom_sites_solution_hydrogens geom
_atom_sites_solution_primary dual
_atom_sites_solution_secondary difmap
_audit_update_record
;
2019-05-16 deposited with the CCDC.    2019-06-17 downloaded from the CCDC.
;
_cell_angle_alpha 90
_cell_angle_beta 95.768(5)
_cell_angle_gamma 90
_cell_formula_units_Z 4
_cell_length_a 17.312(2)
_cell_length_b 10.3487(10)
_cell_length_c 12.5829(15)
_cell_measurement_reflns_used 9362
_cell_measurement_temperature 150
_cell_measurement_theta_max 27.4709
_cell_measurement_theta_min 3.0772
_cell_measurement_wavelength 0.71073
_cell_volume 2242.9(4)
_computing_cell_refinement 'APEX3 (Bruker, 2015)'
_computing_data_collection 'SAINT (Bruker, 2014)'
_computing_data_reduction 'SAINT (Bruker, 2014)'
_computing_molecular_graphics 'SXGRAPH (Farrugia, 1999), Mercury (CSD, 2016)'
_computing_publication_material 'CRYSCALC (T. Roisnel, local program, 2019)'
_computing_structure_refinement 'SHELXL-2018_3 (Sheldrick, 2018)'
_computing_structure_solution 'SHELXT (Sheldrick, 2015)'
_diffrn_ambient_temperature 150
_diffrn_detector '(CMOS) PHOTON 100'
_diffrn_detector_area_resol_mean 10.4167
_diffrn_measured_fraction_theta_full 0.994
_diffrn_measured_fraction_theta_max 0.995
_diffrn_measurement_device_type 'D8 VENTURE Bruker AXS'
_diffrn_measurement_method 'rotation images'
_diffrn_radiation_monochromator 'multilayer monochromator'
_diffrn_radiation_probe x-ray
_diffrn_radiation_source 'Incoatec microfocus sealed tube'
_diffrn_radiation_type MoK\a
_diffrn_radiation_wavelength 0.71073
_diffrn_reflns_av_R_equivalents 0.0606
_diffrn_reflns_av_unetI/netI 0.0380
_diffrn_reflns_limit_h_max 22
_diffrn_reflns_limit_h_min -22
_diffrn_reflns_limit_k_max 9
_diffrn_reflns_limit_k_min -13
_diffrn_reflns_limit_l_max 16
_diffrn_reflns_limit_l_min -16
_diffrn_reflns_number 31556
_diffrn_reflns_theta_full 25.242
_diffrn_reflns_theta_max 27.483
_diffrn_reflns_theta_min 3.077
_diffrn_source_current 1.0
_diffrn_source_voltage 50.0
_exptl_absorpt_coefficient_mu 7.637
_exptl_absorpt_correction_T_max 0.632
_exptl_absorpt_correction_T_min 0.371
_exptl_absorpt_correction_type multi-scan
_exptl_absorpt_process_details
;
  [Sheldrick, G.M. (2014). SADABS Bruker AXS Inc., Madison, Wisconsin, USA]
;
_exptl_crystal_colour colourless
_exptl_crystal_density_diffrn 2.107
_exptl_crystal_description block
_exptl_crystal_F_000 1360
_exptl_crystal_size_max 0.180
_exptl_crystal_size_mid 0.090
_exptl_crystal_size_min 0.060
_refine_diff_density_max 1.520
_refine_diff_density_min -1.857
_refine_diff_density_rms 0.151
_refine_ls_extinction_method none
_refine_ls_goodness_of_fit_ref 1.143
_refine_ls_hydrogen_treatment constr
_refine_ls_matrix_type full
_refine_ls_number_parameters 308
_refine_ls_number_reflns 5119
_refine_ls_number_restraints 0
_refine_ls_restrained_S_all 1.143
_refine_ls_R_factor_all 0.0457
_refine_ls_R_factor_gt 0.0329
_refine_ls_shift/su_max 0.001
_refine_ls_shift/su_mean 0.000
_refine_ls_structure_factor_coef Fsqd
_refine_ls_weighting_details 'w=1/[\s^2^(Fo^2^)+12.4350P] where P=(Fo^2^+2Fc^2^)/3'
_refine_ls_weighting_scheme calc
_refine_ls_wR_factor_gt 0.0642
_refine_ls_wR_factor_ref 0.0682
_reflns_Friedel_coverage 0.000
_reflns_number_gt 4296
_reflns_number_total 5119
_reflns_threshold_expression >2sigma(I)
_cod_data_source_file c9dt02110h2.cif
_cod_data_source_block SAA68
_cod_depositor_comments 'Adding full bibliography for 7700269--7700272.cif.'
_cod_original_cell_volume 2243.0(4)
_cod_database_code 7700271

loop_
_space_group_symop_operation_xyz
'x, y, z'
'-x, y+1/2, -z+1/2'
'-x, -y, -z'
'x, -y-1/2, z-1/2'

loop_
_atom_site_label
_atom_site_type_symbol
_atom_site_fract_x
_atom_site_fract_y
_atom_site_fract_z
_atom_site_U_iso_or_equiv
_atom_site_adp_type
_atom_site_occupancy
_atom_site_site_symmetry_order
_atom_site_calc_flag
_atom_site_refinement_flags_posn
_atom_site_refinement_flags_adp
_atom_site_refinement_flags_occupancy
_atom_site_disorder_assembly
_atom_site_disorder_group
Pb1 Pb 0.26099(2) 0.39037(2) 0.62494(2) 0.01722(6) Uani 1 1 d . . . . .
O1 O 0.1710(2) 0.2816(3) 0.5290(3) 0.0212(8) Uani 1 1 d . . . . .
C2 C 0.1710(3) 0.1507(5) 0.5358(4) 0.0192(10) Uani 1 1 d . . . . .
C3 C 0.1218(5) 0.0982(6) 0.4378(5) 0.0447(18) Uani 1 1 d . . . . .
F4A F 0.1309(6) 0.1493(12) 0.3477(9) 0.053(3) Uani 0.5 1 d . . P A 1
F5A F 0.0387(10) 0.144(2) 0.4499(12) 0.053(3) Uani 0.5 1 d . . P A 1
F6A F 0.1169(2) -0.0309(4) 0.4356(3) 0.0474(10) Uani 0.5 1 d . . P A 1
F4B F 0.1738(6) 0.1165(13) 0.3516(9) 0.053(3) Uani 0.5 1 d . . P A 2
F5B F 0.0599(10) 0.141(2) 0.4104(12) 0.053(3) Uani 0.5 1 d . . P A 2
F6B F 0.1169(2) -0.0309(4) 0.4356(3) 0.0474(10) Uani 0.5 1 d . . P A 2
C7 C 0.1340(4) 0.1096(6) 0.6363(5) 0.0319(13) Uani 1 1 d . . . . .
F8 F 0.0648(3) 0.1569(5) 0.6433(5) 0.0820(18) Uani 1 1 d . . . . .
F9 F 0.1287(2) -0.0185(4) 0.6485(3) 0.0444(10) Uani 1 1 d . . . . .
F10 F 0.1803(3) 0.1520(4) 0.7239(3) 0.0660(14) Uani 1 1 d . . . . .
C11 C 0.2531(4) 0.0859(6) 0.5404(8) 0.057(2) Uani 1 1 d . . . . .
H11A H 0.257489 0.021156 0.598603 0.069 Uiso 1 1 calc R U . . .
H11B H 0.257105 0.039298 0.472484 0.069 Uiso 1 1 calc R U . . .
N12 N 0.3184(2) 0.1758(4) 0.5578(3) 0.0196(9) Uani 1 1 d . . . . .
C13 C 0.3547(3) 0.1993(5) 0.4582(4) 0.0233(11) Uani 1 1 d . . . . .
H13A H 0.392491 0.270814 0.471067 0.028 Uiso 1 1 calc R U . . .
H13B H 0.313898 0.228542 0.402691 0.028 Uiso 1 1 calc R U . . .
C14 C 0.3964(4) 0.0840(6) 0.4147(5) 0.0363(15) Uani 1 1 d . . . . .
H14A H 0.435619 0.051587 0.469750 0.054 Uiso 1 1 calc R U . . .
H14B H 0.421573 0.110840 0.351916 0.054 Uiso 1 1 calc R U . . .
H14C H 0.358652 0.015538 0.394334 0.054 Uiso 1 1 calc R U . . .
C15 C 0.3748(4) 0.1288(6) 0.6456(4) 0.0369(16) Uani 1 1 d . . . . .
H15A H 0.390927 0.039937 0.628928 0.044 Uiso 1 1 calc R U . . .
H15B H 0.348981 0.125144 0.712303 0.044 Uiso 1 1 calc R U . . .
C16 C 0.4466(4) 0.2137(8) 0.6640(6) 0.056(2) Uani 1 1 d . . . . .
H16A H 0.478341 0.203341 0.604316 0.084 Uiso 1 1 calc R U . . .
H16B H 0.476883 0.188209 0.730671 0.084 Uiso 1 1 calc R U . . .
H16C H 0.430807 0.304297 0.668788 0.084 Uiso 1 1 calc R U . . .
O21 O 0.3197(2) 0.4750(3) 0.4929(3) 0.0194(7) Uani 1 1 d . . . . .
C22 C 0.3228(3) 0.6066(5) 0.4891(4) 0.0188(10) Uani 1 1 d . . . . .
C23 C 0.3938(3) 0.6528(5) 0.5638(5) 0.0258(12) Uani 1 1 d . . . . .
F24 F 0.3861(2) 0.6141(4) 0.6641(3) 0.0368(8) Uani 1 1 d . . . . .
F25 F 0.46120(18) 0.6078(4) 0.5384(3) 0.0395(9) Uani 1 1 d . . . . .
F26 F 0.4009(2) 0.7826(3) 0.5691(3) 0.0395(9) Uani 1 1 d . . . . .
C27 C 0.3347(3) 0.6464(5) 0.3738(5) 0.0281(13) Uani 1 1 d . . . . .
F28 F 0.3965(2) 0.5908(4) 0.3380(3) 0.0391(9) Uani 1 1 d . . . . .
F29 F 0.3431(3) 0.7736(3) 0.3629(3) 0.0469(10) Uani 1 1 d . . . . .
F30 F 0.2734(2) 0.6120(4) 0.3056(3) 0.0385(8) Uani 1 1 d . . . . .
C31 C 0.2498(3) 0.6787(5) 0.5258(4) 0.0214(11) Uani 1 1 d . . . . .
H31A H 0.265445 0.727251 0.592269 0.026 Uiso 1 1 calc R U . . .
H31B H 0.230451 0.741706 0.470192 0.026 Uiso 1 1 calc R U . . .
N32 N 0.1864(2) 0.5883(4) 0.5450(3) 0.0163(9) Uani 1 1 d . . . . .
C33 C 0.1393(3) 0.6466(5) 0.6252(4) 0.0243(12) Uani 1 1 d . . . . .
H33A H 0.119676 0.731716 0.598518 0.029 Uiso 1 1 calc R U . . .
H33B H 0.173105 0.661451 0.692278 0.029 Uiso 1 1 calc R U . . .
C34 C 0.0712(3) 0.5640(6) 0.6492(4) 0.0293(13) Uani 1 1 d . . . . .
H34A H 0.030902 0.567364 0.588709 0.044 Uiso 1 1 calc R U . . .
H34B H 0.050124 0.596487 0.713471 0.044 Uiso 1 1 calc R U . . .
H34C H 0.088463 0.474451 0.660915 0.044 Uiso 1 1 calc R U . . .
C35 C 0.1392(3) 0.5488(5) 0.4444(4) 0.0189(10) Uani 1 1 d . . . . .
H35A H 0.102686 0.480235 0.461906 0.023 Uiso 1 1 calc R U . . .
H35B H 0.174460 0.510791 0.395620 0.023 Uiso 1 1 calc R U . . .
C36 C 0.0927(3) 0.6566(6) 0.3852(5) 0.0291(13) Uani 1 1 d . . . . .
H36A H 0.057529 0.695537 0.432465 0.044 Uiso 1 1 calc R U . . .
H36B H 0.062407 0.620804 0.321995 0.044 Uiso 1 1 calc R U . . .
H36C H 0.128317 0.722682 0.362962 0.044 Uiso 1 1 calc R U . . .

loop_
_atom_site_aniso_label
_atom_site_aniso_U_11
_atom_site_aniso_U_22
_atom_site_aniso_U_33
_atom_site_aniso_U_23
_atom_site_aniso_U_13
_atom_site_aniso_U_12
Pb1 0.01978(10) 0.01283(9) 0.01863(9) -0.00181(8) -0.00020(6) -0.00102(8)
O1 0.0241(19) 0.0107(17) 0.0275(19) 0.0027(14) -0.0032(15) -0.0028(14)
C2 0.018(2) 0.010(2) 0.028(3) -0.0023(19) 0.000(2) -0.0025(19)
C3 0.073(5) 0.026(3) 0.033(3) 0.000(3) -0.009(3) -0.025(4)
F4A 0.080(7) 0.054(6) 0.022(2) -0.003(3) -0.003(5) -0.031(6)
F5A 0.043(8) 0.046(3) 0.063(10) -0.010(7) -0.026(5) 0.001(5)
F6A 0.067(3) 0.024(2) 0.050(2) -0.0105(17) -0.001(2) -0.0221(18)
F4B 0.080(7) 0.054(6) 0.022(2) -0.003(3) -0.003(5) -0.031(6)
F5B 0.043(8) 0.046(3) 0.063(10) -0.010(7) -0.026(5) 0.001(5)
F6B 0.067(3) 0.024(2) 0.050(2) -0.0105(17) -0.001(2) -0.0221(18)
C7 0.044(3) 0.014(3) 0.040(3) 0.005(3) 0.011(3) -0.003(3)
F8 0.062(3) 0.066(3) 0.131(5) 0.031(3) 0.070(3) 0.023(3)
F9 0.065(3) 0.025(2) 0.044(2) 0.0127(16) 0.0096(19) -0.0134(18)
F10 0.133(4) 0.040(3) 0.025(2) -0.0016(17) 0.006(2) -0.023(3)
C11 0.022(3) 0.017(3) 0.135(8) -0.012(4) 0.023(4) -0.003(3)
N12 0.018(2) 0.015(2) 0.027(2) 0.0048(18) 0.0041(17) -0.0039(18)
C13 0.032(3) 0.016(3) 0.021(3) 0.000(2) 0.002(2) 0.004(2)
C14 0.052(4) 0.024(3) 0.035(3) -0.004(2) 0.012(3) 0.009(3)
C15 0.053(4) 0.037(4) 0.022(3) 0.012(2) 0.009(3) 0.026(3)
C16 0.041(4) 0.071(6) 0.051(4) -0.021(4) -0.022(3) 0.021(4)
O21 0.0212(19) 0.0088(17) 0.0290(19) -0.0044(14) 0.0073(15) -0.0026(14)
C22 0.021(2) 0.010(2) 0.025(2) -0.003(2) 0.0044(19) -0.005(2)
C23 0.024(3) 0.022(3) 0.032(3) -0.006(2) 0.005(2) -0.007(2)
F24 0.0388(19) 0.047(2) 0.0241(16) -0.0072(16) -0.0019(14) -0.0135(18)
F25 0.0189(16) 0.045(2) 0.055(2) -0.0127(19) 0.0056(15) -0.0004(16)
F26 0.037(2) 0.0234(18) 0.058(2) -0.0128(17) 0.0007(17) -0.0152(15)
C27 0.037(3) 0.019(3) 0.029(3) -0.005(2) 0.007(2) -0.009(2)
F28 0.040(2) 0.047(2) 0.0340(19) -0.0119(16) 0.0200(15) -0.0060(17)
F29 0.083(3) 0.0207(18) 0.040(2) 0.0044(16) 0.020(2) -0.0168(19)
F30 0.044(2) 0.047(2) 0.0236(16) 0.0002(16) -0.0010(14) -0.0099(18)
C31 0.022(3) 0.014(3) 0.029(3) -0.004(2) 0.006(2) -0.004(2)
N32 0.018(2) 0.014(2) 0.017(2) -0.0044(16) 0.0016(16) -0.0012(16)
C33 0.024(3) 0.027(3) 0.023(3) -0.007(2) 0.005(2) 0.005(2)
C34 0.026(3) 0.038(3) 0.025(3) -0.004(2) 0.007(2) -0.001(3)
C35 0.024(3) 0.011(2) 0.020(2) 0.0001(19) -0.002(2) -0.002(2)
C36 0.033(3) 0.024(3) 0.030(3) 0.006(2) -0.002(2) 0.002(2)

loop_
_atom_type_symbol
_atom_type_description
_atom_type_scat_dispersion_real
_atom_type_scat_dispersion_imag
_atom_type_scat_source
C C 0.0033 0.0016 'International Tables Vol C Tables 4.2.6.8 and 6.1.1.4'
H H 0.0000 0.0000 'International Tables Vol C Tables 4.2.6.8 and 6.1.1.4'
F F 0.0171 0.0103 'International Tables Vol C Tables 4.2.6.8 and 6.1.1.4'
N N 0.0061 0.0033 'International Tables Vol C Tables 4.2.6.8 and 6.1.1.4'
O O 0.0106 0.0060 'International Tables Vol C Tables 4.2.6.8 and 6.1.1.4'
Pb Pb -3.3944 10.1111 'International Tables Vol C Tables 4.2.6.8 and 6.1.1.4'

loop_
_geom_angle_atom_site_label_1
_geom_angle_atom_site_label_2
_geom_angle_atom_site_label_3
_geom_angle
O1 Pb1 O21 98.34(13)
O1 Pb1 N32 83.81(12)
O21 Pb1 N32 68.99(13)
O1 Pb1 N12 69.90(13)
O21 Pb1 N12 82.82(13)
N32 Pb1 N12 138.08(13)
C2 O1 Pb1 118.9(3)
O1 C2 C3 107.9(4)
O1 C2 C7 109.4(4)
C3 C2 C7 108.8(5)
O1 C2 C11 115.1(4)
C3 C2 C11 107.9(6)
C7 C2 C11 107.6(5)
F5B C3 F6B 108.5(11)
F4A C3 F6A 114.2(8)
F5B C3 F4B 109.7(10)
F6B C3 F4B 98.9(7)
F5B C3 C2 121.2(10)
F4A C3 C2 117.5(7)
F6B C3 C2 113.6(5)
F6A C3 C2 113.6(5)
F4B C3 C2 102.4(6)
F4A C3 F5A 99.3(9)
F6A C3 F5A 104.5(9)
C2 C3 F5A 105.2(8)
F8 C7 F9 106.8(5)
F8 C7 F10 107.0(6)
F9 C7 F10 105.5(5)
F8 C7 C2 114.4(5)
F9 C7 C2 114.2(5)
F10 C7 C2 108.4(5)
N12 C11 C2 114.7(5)
N12 C11 H11A 108.6
C2 C11 H11A 108.6
N12 C11 H11B 108.6
C2 C11 H11B 108.6
H11A C11 H11B 107.6
C11 N12 C13 111.5(5)
C11 N12 C15 110.1(5)
C13 N12 C15 112.5(4)
C11 N12 Pb1 106.0(3)
C13 N12 Pb1 110.0(3)
C15 N12 Pb1 106.4(3)
N12 C13 C14 115.7(4)
N12 C13 H13A 108.4
C14 C13 H13A 108.4
N12 C13 H13B 108.4
C14 C13 H13B 108.4
H13A C13 H13B 107.4
C13 C14 H14A 109.5
C13 C14 H14B 109.5
H14A C14 H14B 109.5
C13 C14 H14C 109.5
H14A C14 H14C 109.5
H14B C14 H14C 109.5
N12 C15 C16 113.0(5)
N12 C15 H15A 109.0
C16 C15 H15A 109.0
N12 C15 H15B 109.0
C16 C15 H15B 109.0
H15A C15 H15B 107.8
C15 C16 H16A 109.5
C15 C16 H16B 109.5
H16A C16 H16B 109.5
C15 C16 H16C 109.5
H16A C16 H16C 109.5
H16B C16 H16C 109.5
C22 O21 Pb1 116.4(3)
O21 C22 C27 108.0(4)
O21 C22 C23 108.6(4)
C27 C22 C23 108.5(4)
O21 C22 C31 115.2(4)
C27 C22 C31 109.7(4)
C23 C22 C31 106.7(4)
F25 C23 F24 107.0(5)
F25 C23 F26 106.5(4)
F24 C23 F26 105.5(4)
F25 C23 C22 114.2(4)
F24 C23 C22 109.4(4)
F26 C23 C22 113.6(5)
F28 C27 F29 106.9(5)
F28 C27 F30 106.2(4)
F29 C27 F30 106.5(5)
F28 C27 C22 113.0(5)
F29 C27 C22 112.8(4)
F30 C27 C22 111.0(4)
N32 C31 C22 112.2(4)
N32 C31 H31A 109.2
C22 C31 H31A 109.2
N32 C31 H31B 109.2
C22 C31 H31B 109.2
H31A C31 H31B 107.9
C31 N32 C33 108.7(4)
C31 N32 C35 112.8(4)
C33 N32 C35 113.3(4)
C31 N32 Pb1 102.5(3)
C33 N32 Pb1 110.2(3)
C35 N32 Pb1 108.9(3)
N32 C33 C34 113.4(4)
N32 C33 H33A 108.9
C34 C33 H33A 108.9
N32 C33 H33B 108.9
C34 C33 H33B 108.9
H33A C33 H33B 107.7
C33 C34 H34A 109.5
C33 C34 H34B 109.5
H34A C34 H34B 109.5
C33 C34 H34C 109.5
H34A C34 H34C 109.5
H34B C34 H34C 109.5
N32 C35 C36 115.6(4)
N32 C35 H35A 108.4
C36 C35 H35A 108.4
N32 C35 H35B 108.4
C36 C35 H35B 108.4
H35A C35 H35B 107.4
C35 C36 H36A 109.5
C35 C36 H36B 109.5
H36A C36 H36B 109.5
C35 C36 H36C 109.5
H36A C36 H36C 109.5
H36B C36 H36C 109.5

loop_
_geom_bond_atom_site_label_1
_geom_bond_atom_site_label_2
_geom_bond_distance
Pb1 O1 2.185(3)
Pb1 O21 2.214(3)
Pb1 N32 2.572(4)
Pb1 N12 2.608(4)
O1 C2 1.357(6)
C2 C3 1.527(8)
C2 C7 1.533(8)
C2 C11 1.567(8)
C3 F5B 1.18(2)
C3 F4A 1.274(13)
C3 F6B 1.339(7)
C3 F6A 1.339(7)
C3 F4B 1.489(14)
C3 F5A 1.537(18)
C7 F8 1.306(7)
C7 F9 1.339(7)
C7 F10 1.368(7)
C11 N12 1.464(7)
C11 H11A 0.9900
C11 H11B 0.9900
N12 C13 1.477(6)
N12 C15 1.481(7)
C13 C14 1.524(7)
C13 H13A 0.9900
C13 H13B 0.9900
C14 H14A 0.9800
C14 H14B 0.9800
C14 H14C 0.9800
C15 C16 1.521(10)
C15 H15A 0.9900
C15 H15B 0.9900
C16 H16A 0.9800
C16 H16B 0.9800
C16 H16C 0.9800
O21 C22 1.364(6)
C22 C27 1.541(7)
C22 C23 1.546(7)
C22 C31 1.577(7)
C23 F25 1.325(6)
C23 F24 1.344(6)
C23 F26 1.349(6)
C27 F28 1.333(7)
C27 F29 1.333(6)
C27 F30 1.344(6)
C31 N32 1.480(6)
C31 H31A 0.9900
C31 H31B 0.9900
N32 C33 1.488(6)
N32 C35 1.492(6)
C33 C34 1.511(8)
C33 H33A 0.9900
C33 H33B 0.9900
C34 H34A 0.9800
C34 H34B 0.9800
C34 H34C 0.9800
C35 C36 1.525(7)
C35 H35A 0.9900
C35 H35B 0.9900
C36 H36A 0.9800
C36 H36B 0.9800
C36 H36C 0.9800

loop_
_geom_torsion_atom_site_label_1
_geom_torsion_atom_site_label_2
_geom_torsion_atom_site_label_3
_geom_torsion_atom_site_label_4
_geom_torsion
Pb1 O1 C2 C3 -161.5(4)
Pb1 O1 C2 C7 80.3(5)
Pb1 O1 C2 C11 -41.0(6)
O1 C2 C3 F5B -47.6(13)
C7 C2 C3 F5B 71.0(13)
C11 C2 C3 F5B -172.5(12)
O1 C2 C3 F4A 43.4(10)
C7 C2 C3 F4A 162.0(8)
C11 C2 C3 F4A -81.5(10)
O1 C2 C3 F6B -179.6(5)
C7 C2 C3 F6B -61.0(7)
C11 C2 C3 F6B 55.5(7)
O1 C2 C3 F6A -179.6(5)
C7 C2 C3 F6A -61.0(7)
C11 C2 C3 F6A 55.5(7)
O1 C2 C3 F4B 74.9(7)
C7 C2 C3 F4B -166.6(6)
C11 C2 C3 F4B -50.1(8)
O1 C2 C3 F5A -65.9(9)
C7 C2 C3 F5A 52.6(10)
C11 C2 C3 F5A 169.2(9)
O1 C2 C7 F8 54.3(7)
C3 C2 C7 F8 -63.4(7)
C11 C2 C7 F8 180.0(6)
O1 C2 C7 F9 177.7(5)
C3 C2 C7 F9 60.1(7)
C11 C2 C7 F9 -56.6(6)
O1 C2 C7 F10 -65.0(6)
C3 C2 C7 F10 177.3(5)
C11 C2 C7 F10 60.7(6)
O1 C2 C11 N12 11.5(9)
C3 C2 C11 N12 132.0(7)
C7 C2 C11 N12 -110.8(7)
C2 C11 N12 C13 -104.2(7)
C2 C11 N12 C15 130.2(6)
C2 C11 N12 Pb1 15.6(8)
C11 N12 C13 C14 -67.3(6)
C15 N12 C13 C14 56.9(6)
Pb1 N12 C13 C14 175.4(4)
C11 N12 C15 C16 176.7(5)
C13 N12 C15 C16 51.7(7)
Pb1 N12 C15 C16 -68.8(5)
Pb1 O21 C22 C27 -157.9(3)
Pb1 O21 C22 C23 84.7(4)
Pb1 O21 C22 C31 -34.9(5)
O21 C22 C23 F25 59.7(6)
C27 C22 C23 F25 -57.4(6)
C31 C22 C23 F25 -175.5(4)
O21 C22 C23 F24 -60.2(5)
C27 C22 C23 F24 -177.3(4)
C31 C22 C23 F24 64.6(5)
O21 C22 C23 F26 -177.7(4)
C27 C22 C23 F26 65.1(6)
C31 C22 C23 F26 -52.9(6)
O21 C22 C27 F28 -54.8(6)
C23 C22 C27 F28 62.7(6)
C31 C22 C27 F28 178.8(4)
O21 C22 C27 F29 -176.2(5)
C23 C22 C27 F29 -58.7(6)
C31 C22 C27 F29 57.4(6)
O21 C22 C27 F30 64.4(6)
C23 C22 C27 F30 -178.1(4)
C31 C22 C27 F30 -62.0(6)
O21 C22 C31 N32 -7.3(6)
C27 C22 C31 N32 114.8(5)
C23 C22 C31 N32 -127.9(4)
C22 C31 N32 C33 152.8(4)
C22 C31 N32 C35 -80.7(5)
C22 C31 N32 Pb1 36.2(4)
C31 N32 C33 C34 178.5(4)
C35 N32 C33 C34 52.4(6)
Pb1 N32 C33 C34 -69.9(5)
C31 N32 C35 C36 -65.5(6)
C33 N32 C35 C36 58.4(6)
Pb1 N32 C35 C36 -178.5(4)
